data_2214917
loop_
_publ_author_name
'Wei-Wei Dong'
'Kai-Bei Yu'
'Jian-Min Yue'
'Run-Hua Lu'

_publ_section_title
;
 6\b,10\b-Cadinene-6,10-diol: a sesquiterpenoid from the rhizome of
 <i>Acorus calamus</i> L.
;
_journal_coeditor_code XU2295
_journal_issue 8
_journal_name_full 'Acta Crystallographica Section E'
_journal_page_first o3579
_journal_page_last o3579
_journal_paper_doi 10.1107/S1600536807035325
_journal_volume 63
_journal_year 2007
_chemical_formula_iupac 'C15 H26 O2'
_chemical_formula_moiety 'C15 H26 O2'
_chemical_formula_sum 'C15 H26 O2'
_chemical_formula_weight 238.36
_chemical_melting_point 443.5(5)
_chemical_name_common 6\b,10\b-Cadinene-6,10-diol
_chemical_name_systematic (1S,6R,7S,10S)-7-isopropyl-10-methyl-4-methylenedecahydronaphthalene-6,10-diol
_space_group_IT_number 18
_symmetry_cell_setting orthorhombic
_symmetry_space_group_name_Hall 'P 2 2ab'
_symmetry_space_group_name_H-M 'P 21 21 2'
_atom_sites_solution_hydrogens geom
_atom_sites_solution_primary direct
_atom_sites_solution_secondary difmap
_audit_creation_method SHELXL-97
_cell_angle_alpha 90.00
_cell_angle_beta 90.00
_cell_angle_gamma 90.00
_cell_formula_units_Z 4
_cell_length_a 9.8941(4)
_cell_length_b 15.7201(7)
_cell_length_c 9.0288(4)
_cell_measurement_reflns_used 13629
_cell_measurement_temperature 153(2)
_cell_measurement_theta_max 27.5
_cell_measurement_theta_min 3.0
_cell_volume 1404.31(10)
_computing_cell_refinement RAPID-AUTO
_computing_data_collection 'RAPID-AUTO (Rigaku, 2004)'
_computing_data_reduction RAPID-AUTO
_computing_molecular_graphics 'SHELXTL (Siemens, 1997)'
_computing_publication_material SHELXTL
_computing_structure_refinement 'SHELXL97 (Sheldrick, 1997)'
_computing_structure_solution 'SHELXS97 (Sheldrick, 1997)'
_diffrn_ambient_temperature 153(2)
_diffrn_measured_fraction_theta_full 1.00
_diffrn_measured_fraction_theta_max 1.00
_diffrn_measurement_device_type 'Rigaku R-AXIS RAPID IP'
_diffrn_measurement_method \w
_diffrn_radiation_monochromator graphite
_diffrn_radiation_source 'Rotating Anode'
_diffrn_radiation_type MoK\a
_diffrn_radiation_wavelength 0.71073
_diffrn_reflns_av_R_equivalents 0.021
_diffrn_reflns_av_sigmaI/netI 0.013
_diffrn_reflns_limit_h_max 12
_diffrn_reflns_limit_h_min -12
_diffrn_reflns_limit_k_max 20
_diffrn_reflns_limit_k_min -20
_diffrn_reflns_limit_l_max 11
_diffrn_reflns_limit_l_min -11
_diffrn_reflns_number 13880
_diffrn_reflns_theta_full 27.5
_diffrn_reflns_theta_max 27.5
_diffrn_reflns_theta_min 3.0
_diffrn_standards_interval_count 0
_diffrn_standards_interval_time 0
_diffrn_standards_number 0
_exptl_absorpt_coefficient_mu 0.072
_exptl_absorpt_correction_type none
_exptl_crystal_colour colourless
_exptl_crystal_density_diffrn 1.127
_exptl_crystal_description block
_exptl_crystal_F_000 528
_exptl_crystal_size_max 0.36
_exptl_crystal_size_mid 0.36
_exptl_crystal_size_min 0.36
_refine_diff_density_max 0.31
_refine_diff_density_min -0.15
_refine_ls_extinction_coef 0.033(5)
_refine_ls_extinction_expression Fc^*^=kFc[1+0.001xFc^2^\l^3^/sin(2\q)]^-1/4^
_refine_ls_extinction_method SHELXL97
_refine_ls_goodness_of_fit_ref 1.003
_refine_ls_hydrogen_treatment mixed
_refine_ls_matrix_type full
_refine_ls_number_parameters 174
_refine_ls_number_reflns 1860
_refine_ls_number_restraints 0
_refine_ls_restrained_S_all 1.003
_refine_ls_R_factor_all 0.031
_refine_ls_R_factor_gt 0.031
_refine_ls_shift/su_max 0.001
_refine_ls_shift/su_mean 0.000
_refine_ls_structure_factor_coef Fsqd
_refine_ls_weighting_details 'calc w=1/[\s^2^(Fo^2^)+(0.0656P)^2^+0.1876P] where P=(Fo^2^+2Fc^2^)/3'
_refine_ls_weighting_scheme calc
_refine_ls_wR_factor_gt 0.089
_refine_ls_wR_factor_ref 0.090
_reflns_number_gt 1823
_reflns_number_total 1860
_reflns_threshold_expression I>2\s(I)
_cod_data_source_file xu2295.cif
_cod_data_source_block I
_cod_depositor_comments
;
The following automatic conversions were performed:

'_chemical_melting_point' value '443-444' was changed to '443.5(5)' -
the average value was taken and precision was estimated.

Automatic conversion script
Id: cif_fix_values 1646 2011-03-28 12:23:43Z adriana 

The following automatic conversions were performed:

'_chemical_melting_point' value '443-444' was changed to '443.5(5)' -
the average value was taken and precision was estimated.

Automatic conversion script
Id: cif_fix_values 1715 2011-07-08 13:25:40Z adriana 
;
_cod_original_cell_volume 1404.30(10)
_cod_database_code 2214917
_cod_database_fobs_code 2214917

loop_
_symmetry_equiv_pos_as_xyz
'x, y, z'
'-x, -y, z'
'-x+1/2, y+1/2, -z'
'x+1/2, -y+1/2, -z'

loop_
_atom_site_type_symbol
_atom_site_label
_atom_site_fract_x
_atom_site_fract_y
_atom_site_fract_z
_atom_site_U_iso_or_equiv
_atom_site_adp_type
_atom_site_calc_flag
_atom_site_refinement_flags
_atom_site_occupancy
O O1 0.61793(9) 0.70501(6) 0.40440(9) 0.0191(2) Uani d . 1
O O2 0.84327(9) 0.79719(6) 0.46991(9) 0.0219(2) Uani d . 1
C C1 0.74027(12) 0.79747(8) 0.22996(13) 0.0169(2) Uani d . 1
H H1 0.7625 0.8010 0.1221 0.020 Uiso calc R 1
C C2 0.64773(13) 0.87333(8) 0.26421(16) 0.0238(3) Uani d . 1
H H2A 0.6980 0.9270 0.2480 0.029 Uiso calc R 1
H H2B 0.6201 0.8712 0.3695 0.029 Uiso calc R 1
C C3 0.52124(14) 0.87232(9) 0.16545(18) 0.0288(3) Uani d . 1
H H3A 0.4599 0.9190 0.1955 0.035 Uiso calc R 1
H H3B 0.5479 0.8820 0.0611 0.035 Uiso calc R 1
C C4 0.44852(13) 0.78906(9) 0.17762(14) 0.0238(3) Uani d . 1
C C5 0.53566(12) 0.71155(8) 0.15681(14) 0.0222(3) Uani d . 1
H H5A 0.5623 0.7076 0.0513 0.027 Uiso calc R 1
H H5B 0.4818 0.6603 0.1809 0.027 Uiso calc R 1
C C6 0.66413(11) 0.71181(7) 0.25289(12) 0.0156(2) Uani d . 1
C C7 0.75716(12) 0.63626(7) 0.21106(14) 0.0183(2) Uani d . 1
H H7 0.7832 0.6457 0.1053 0.022 Uiso calc R 1
C C8 0.88917(13) 0.63991(8) 0.29947(14) 0.0211(3) Uani d . 1
H H8A 0.8690 0.6338 0.4063 0.025 Uiso calc R 1
H H8B 0.9482 0.5920 0.2697 0.025 Uiso calc R 1
C C9 0.96268(12) 0.72341(8) 0.27323(15) 0.0213(3) Uani d . 1
H H9A 0.9885 0.7273 0.1675 0.026 Uiso calc R 1
H H9B 1.0467 0.7242 0.3328 0.026 Uiso calc R 1
C C10 0.87654(12) 0.80067(8) 0.31411(13) 0.0187(2) Uani d . 1
C C11 0.69087(14) 0.54676(8) 0.21637(16) 0.0251(3) Uani d . 1
H H11 0.5945 0.5535 0.1852 0.030 Uiso calc R 1
C C12 0.6908(2) 0.50475(10) 0.36807(18) 0.0434(4) Uani d . 1
H H12A 0.6393 0.4516 0.3636 0.052 Uiso calc R 1
H H12B 0.6491 0.5431 0.4404 0.052 Uiso calc R 1
H H12C 0.7840 0.4925 0.3980 0.052 Uiso calc R 1
C C13 0.75947(19) 0.48835(9) 0.1035(2) 0.0398(4) Uani d . 1
H H13A 0.8562 0.4845 0.1258 0.048 Uiso calc R 1
H H13B 0.7472 0.5116 0.0037 0.048 Uiso calc R 1
H H13C 0.7190 0.4315 0.1087 0.048 Uiso calc R 1
C C14 0.95452(14) 0.88257(9) 0.28216(18) 0.0277(3) Uani d . 1
H H14A 0.9036 0.9314 0.3203 0.033 Uiso calc R 1
H H14B 0.9669 0.8888 0.1750 0.033 Uiso calc R 1
H H14C 1.0430 0.8801 0.3307 0.033 Uiso calc R 1
C C15 0.31656(14) 0.78297(11) 0.20471(19) 0.0336(3) Uani d . 1
H H15A 0.274(2) 0.7267(13) 0.214(2) 0.040(5) Uiso d . 1
H H15B 0.263(2) 0.8316(14) 0.223(2) 0.046(6) Uiso d . 1
H H1O 0.688(3) 0.7229(15) 0.460(3) 0.062(7) Uiso d . 1
H H2O 0.918(2) 0.7915(13) 0.518(2) 0.045(6) Uiso d . 1

loop_
_atom_site_aniso_label
_atom_site_aniso_U_11
_atom_site_aniso_U_22
_atom_site_aniso_U_33
_atom_site_aniso_U_12
_atom_site_aniso_U_13
_atom_site_aniso_U_23
O1 0.0174(4) 0.0239(4) 0.0159(4) 0.0001(4) 0.0043(3) 0.0028(4)
O2 0.0207(4) 0.0292(4) 0.0160(4) 0.0001(4) -0.0021(3) -0.0034(4)
C1 0.0172(5) 0.0171(5) 0.0165(5) -0.0021(4) 0.0004(4) 0.0021(4)
C2 0.0238(6) 0.0174(5) 0.0301(7) 0.0009(5) -0.0020(5) 0.0013(5)
C3 0.0242(6) 0.0253(6) 0.0370(7) 0.0027(5) -0.0041(6) 0.0092(6)
C4 0.0201(6) 0.0293(6) 0.0220(6) 0.0001(5) -0.0051(5) 0.0077(5)
C5 0.0181(5) 0.0253(6) 0.0231(6) -0.0038(5) -0.0047(5) 0.0024(5)
C6 0.0152(5) 0.0173(5) 0.0144(5) -0.0020(4) 0.0009(4) 0.0021(4)
C7 0.0187(5) 0.0174(5) 0.0186(5) -0.0020(4) 0.0032(5) -0.0007(4)
C8 0.0194(5) 0.0208(5) 0.0232(6) 0.0036(5) 0.0015(5) -0.0012(5)
C9 0.0144(5) 0.0267(6) 0.0228(6) -0.0008(4) 0.0013(4) -0.0032(5)
C10 0.0173(5) 0.0214(5) 0.0173(5) -0.0026(5) 0.0003(4) -0.0013(5)
C11 0.0251(6) 0.0180(5) 0.0322(7) -0.0036(5) 0.0052(6) -0.0010(5)
C12 0.0644(11) 0.0240(6) 0.0417(8) -0.0068(7) 0.0146(9) 0.0073(7)
C13 0.0463(9) 0.0239(7) 0.0491(9) -0.0067(6) 0.0125(8) -0.0134(7)
C14 0.0237(6) 0.0261(6) 0.0332(7) -0.0090(5) -0.0006(6) -0.0006(6)
C15 0.0211(6) 0.0432(8) 0.0367(8) 0.0028(6) -0.0012(6) 0.0089(7)

loop_
_atom_type_symbol
_atom_type_description
_atom_type_scat_dispersion_real
_atom_type_scat_dispersion_imag
_atom_type_scat_source
C C 0.0033 0.0000 'International Tables Vol C Tables 4.2.6.8 and 6.1.1.4'
H H 0.0000 0.0000 'International Tables Vol C Tables 4.2.6.8 and 6.1.1.4'
O O 0.0106 0.0000 'International Tables Vol C Tables 4.2.6.8 and 6.1.1.4'

loop_
_geom_angle_atom_site_label_1
_geom_angle_atom_site_label_2
_geom_angle_atom_site_label_3
_geom_angle
C6 O1 H1O 105.3(17)
C10 O2 H2O 107.7(14)
C2 C1 C10 113.29(10)
C2 C1 C6 110.89(9)
C10 C1 C6 112.60(9)
C2 C1 H1 106.5
C10 C1 H1 106.5
C6 C1 H1 106.5
C1 C2 C3 111.16(11)
C1 C2 H2A 109.4
C3 C2 H2A 109.4
C1 C2 H2B 109.4
C3 C2 H2B 109.4
H2A C2 H2B 108.0
C4 C3 C2 110.96(10)
C4 C3 H3A 109.4
C2 C3 H3A 109.4
C4 C3 H3B 109.4
C2 C3 H3B 109.4
H3A C3 H3B 108.0
C15 C4 C3 123.18(14)
C15 C4 C5 121.77(13)
C3 C4 C5 115.05(11)
C4 C5 C6 113.62(10)
C4 C5 H5A 108.8
C6 C5 H5A 108.8
C4 C5 H5B 108.8
C6 C5 H5B 108.8
H5A C5 H5B 107.7
O1 C6 C5 105.78(9)
O1 C6 C7 111.20(9)
C5 C6 C7 110.57(9)
O1 C6 C1 110.04(9)
C5 C6 C1 109.09(9)
C7 C6 C1 110.07(9)
C8 C7 C6 110.54(9)
C8 C7 C11 112.21(10)
C6 C7 C11 115.85(9)
C8 C7 H7 105.8
C6 C7 H7 105.8
C11 C7 H7 105.8
C9 C8 C7 111.05(10)
C9 C8 H8A 109.4
C7 C8 H8A 109.4
C9 C8 H8B 109.4
C7 C8 H8B 109.4
H8A C8 H8B 108.0
C8 C9 C10 112.45(9)
C8 C9 H9A 109.1
C10 C9 H9A 109.1
C8 C9 H9B 109.1
C10 C9 H9B 109.1
H9A C9 H9B 107.8
O2 C10 C14 109.30(11)
O2 C10 C9 109.37(10)
C14 C10 C9 110.01(10)
O2 C10 C1 106.14(9)
C14 C10 C1 111.99(10)
C9 C10 C1 109.94(10)
C12 C11 C13 109.84(12)
C12 C11 C7 114.92(12)
C13 C11 C7 109.61(11)
C12 C11 H11 107.4
C13 C11 H11 107.4
C7 C11 H11 107.4
C11 C12 H12A 109.5
C11 C12 H12B 109.5
H12A C12 H12B 109.5
C11 C12 H12C 109.5
H12A C12 H12C 109.5
H12B C12 H12C 109.5
C11 C13 H13A 109.5
C11 C13 H13B 109.5
H13A C13 H13B 109.5
C11 C13 H13C 109.5
H13A C13 H13C 109.5
H13B C13 H13C 109.5
C10 C14 H14A 109.5
C10 C14 H14B 109.5
H14A C14 H14B 109.5
C10 C14 H14C 109.5
H14A C14 H14C 109.5
H14B C14 H14C 109.5
C4 C15 H15A 119.8(12)
C4 C15 H15B 121.4(14)
H15A C15 H15B 118.7(18)

loop_
_geom_bond_atom_site_label_1
_geom_bond_atom_site_label_2
_geom_bond_distance
O1 C6 1.4462(13)
O1 H1O 0.90(3)
O2 C10 1.4457(14)
O2 H2O 0.86(2)
C1 C2 1.5350(17)
C1 C10 1.5484(16)
C1 C6 1.5568(15)
C1 H1 1.0000
C2 C3 1.5367(19)
C2 H2A 0.9900
C2 H2B 0.9900
C3 C4 1.4976(19)
C3 H3A 0.9900
C3 H3B 0.9900
C4 C15 1.332(2)
C4 C5 1.5044(18)
C5 C6 1.5389(16)
C5 H5A 0.9900
C5 H5B 0.9900
C6 C7 1.5493(16)
C7 C8 1.5318(17)
C7 C11 1.5531(16)
C7 H7 1.0000
C8 C9 1.5193(16)
C8 H8A 0.9900
C8 H8B 0.9900
C9 C10 1.5290(17)
C9 H9A 0.9900
C9 H9B 0.9900
C10 C14 1.5284(17)
C11 C12 1.521(2)
C11 C13 1.530(2)
C11 H11 1.0000
C12 H12A 0.9800
C12 H12B 0.9800
C12 H12C 0.9800
C13 H13A 0.9800
C13 H13B 0.9800
C13 H13C 0.9800
C14 H14A 0.9800
C14 H14B 0.9800
C14 H14C 0.9800
C15 H15A 0.98(2)
C15 H15B 0.94(2)

loop_
_geom_hbond_atom_site_label_D
_geom_hbond_atom_site_label_H
_geom_hbond_atom_site_label_A
_geom_hbond_site_symmetry_A
_geom_hbond_distance_DH
_geom_hbond_distance_HA
_geom_hbond_distance_DA
_geom_hbond_angle_DHA
O1 H1O O2 . 0.90(3) 1.94(3) 2.7240(13) 146(2)
O2 H2O O1 4_566 0.86(2) 2.10(2) 2.9452(13) 167(2)

loop_
_geom_torsion_atom_site_label_1
_geom_torsion_atom_site_label_2
_geom_torsion_atom_site_label_3
_geom_torsion_atom_site_label_4
_geom_torsion
C10 C1 C2 C3 173.71(10)
C6 C1 C2 C3 -58.55(13)
C1 C2 C3 C4 54.42(15)
C2 C3 C4 C15 129.47(15)
C2 C3 C4 C5 -50.57(16)
C15 C4 C5 C6 -129.50(14)
C3 C4 C5 C6 50.54(15)
C4 C5 C6 O1 66.73(12)
C4 C5 C6 C7 -172.78(10)
C4 C5 C6 C1 -51.61(13)
C2 C1 C6 O1 -59.63(12)
C10 C1 C6 O1 68.48(12)
C2 C1 C6 C5 56.00(12)
C10 C1 C6 C5 -175.89(9)
C2 C1 C6 C7 177.48(10)
C10 C1 C6 C7 -54.41(12)
O1 C6 C7 C8 -66.54(12)
C5 C6 C7 C8 176.26(9)
C1 C6 C7 C8 55.66(12)
O1 C6 C7 C11 62.51(13)
C5 C6 C7 C11 -54.69(13)
C1 C6 C7 C11 -175.28(11)
C6 C7 C8 C9 -57.77(13)
C11 C7 C8 C9 171.24(10)
C7 C8 C9 C10 58.00(13)
C8 C9 C10 O2 61.20(13)
C8 C9 C10 C14 -178.75(12)
C8 C9 C10 C1 -54.97(13)
C2 C1 C10 O2 62.15(13)
C6 C1 C10 O2 -64.69(12)
C2 C1 C10 C14 -57.05(14)
C6 C1 C10 C14 176.11(10)
C2 C1 C10 C9 -179.67(10)
C6 C1 C10 C9 53.49(12)
C8 C7 C11 C12 43.20(16)
C6 C7 C11 C12 -85.04(15)
C8 C7 C11 C13 -81.05(14)
C6 C7 C11 C13 150.71(12)

loop_
_cod_related_entry_id
_cod_related_entry_database
_cod_related_entry_code
1 ChemSpider 158282
